data_4308958
loop_
_publ_author_name
'Hao-Ling Sun'
'Zhe-Ming Wang'
'Song Gao'

_publ_section_title
;
Synthesis, Crystal Structures, and Magnetism of Cobalt Coordination
Polymers Based on Dicyanamide and Pyrazine-dioxide Derivatives
;
_journal_name_full 'Inorganic Chemistry'
_journal_page_first 2169
_journal_page_last 2176
_journal_paper_doi 10.1021/ic048342j
_journal_volume 44
_journal_year 2005
_chemical_formula_sum 'C20 H16 Co2 N16 O4'
_chemical_formula_weight 662.35
_chemical_name_systematic
; 
 ? 
;
_space_group_IT_number 2
_symmetry_cell_setting triclinic
_symmetry_space_group_name_Hall '-P 1'
_symmetry_space_group_name_H-M 'P -1'
_atom_sites_solution_hydrogens geom
_atom_sites_solution_primary direct
_atom_sites_solution_secondary difmap
_audit_creation_method SHELXL-97
_cell_angle_alpha 72.567(1)
_cell_angle_beta 72.557(1)
_cell_angle_gamma 68.814(2)
_cell_formula_units_Z 1
_cell_length_a 7.4962(2)
_cell_length_b 9.0364(2)
_cell_length_c 10.4783(4)
_cell_measurement_reflns_used 8166
_cell_measurement_temperature 293(2)
_cell_measurement_theta_max 27.485
_cell_measurement_theta_min 3.395
_cell_volume 616.61(3)
_computing_cell_refinement 'HKL Scalepack (Otwinowski & Minor, 1997)'
_computing_data_collection 'KappaCCD (Nonius B. V., 1998)'
_computing_data_reduction 'HKL Denzo (Otwinowski & Minor, 1997) & maXus (Mackay et al., 1998)'
_computing_molecular_graphics 'Bruker SHELXTL V5.1 (Sheldrick, 1998)'
_computing_publication_material 'SHELXL-97 (Sheldrick, 1997)'
_computing_structure_refinement 'SHELXL-97 (Sheldrick, 1997)'
_computing_structure_solution 'SHELXS-97 (Sheldrick, 1990)'
_diffrn_ambient_temperature 293(2)
_diffrn_detector_area_resol_mean 0.76
_diffrn_measured_fraction_theta_full 0.978
_diffrn_measured_fraction_theta_max 0.978
_diffrn_measurement_device_type 'NONIUS KappaCCD'
_diffrn_measurement_method CCD
_diffrn_radiation_monochromator graphite
_diffrn_radiation_source 'fine-focus sealed tube'
_diffrn_radiation_type MoK\a
_diffrn_radiation_wavelength 0.71073
_diffrn_reflns_av_R_equivalents 0.0633
_diffrn_reflns_av_sigmaI/netI 0.0554
_diffrn_reflns_limit_h_max 9
_diffrn_reflns_limit_h_min -9
_diffrn_reflns_limit_k_max 11
_diffrn_reflns_limit_k_min -11
_diffrn_reflns_limit_l_max 13
_diffrn_reflns_limit_l_min -13
_diffrn_reflns_number 13996
_diffrn_reflns_theta_full 27.49
_diffrn_reflns_theta_max 27.49
_diffrn_reflns_theta_min 3.56
_exptl_absorpt_coefficient_mu 1.412
_exptl_absorpt_correction_T_max 0.969
_exptl_absorpt_correction_T_min 0.907
_exptl_absorpt_correction_type empirical
_exptl_absorpt_process_details '(Blessing, 1995, 1997)'
_exptl_crystal_colour 'deep red'
_exptl_crystal_density_diffrn 1.784
_exptl_crystal_density_method 'not measured'
_exptl_crystal_description block
_exptl_crystal_F_000 334
_exptl_crystal_size_max 0.15
_exptl_crystal_size_mid 0.10
_exptl_crystal_size_min 0.025
_refine_diff_density_max 0.458
_refine_diff_density_min -0.436
_refine_diff_density_rms 0.089
_refine_ls_extinction_coef 0.005(2)
_refine_ls_extinction_expression Fc^*^=kFc[1+0.001xFc^2^\l^3^/sin(2\q)]^-1/4^
_refine_ls_extinction_method SHELXL
_refine_ls_goodness_of_fit_ref 1.030
_refine_ls_hydrogen_treatment mixed
_refine_ls_matrix_type full
_refine_ls_number_parameters 226
_refine_ls_number_reflns 2769
_refine_ls_number_restraints 0
_refine_ls_restrained_S_all 1.030
_refine_ls_R_factor_all 0.0675
_refine_ls_R_factor_gt 0.0345
_refine_ls_shift/su_max 0.002
_refine_ls_shift/su_mean 0.000
_refine_ls_structure_factor_coef Fsqd
_refine_ls_weighting_details 'calc w=1/[\s^2^(Fo^2^)+(0.0384P)^2^+0.0000P] where P=(Fo^2^+2Fc^2^)/3'
_refine_ls_weighting_scheme calc
_refine_ls_wR_factor_gt 0.0730
_refine_ls_wR_factor_ref 0.0820
_reflns_number_gt 1896
_reflns_number_total 2769
_reflns_threshold_expression >2sigma(I)
_cod_data_source_file ic048342jsi20050112_101457_1.cif
_cod_data_source_block compound1
_cod_depositor_comments
;
The following automatic conversions were performed:
'_symmetry_cell_setting' value 'Triclinic' changed to 'triclinic'
according to '/home/saulius/struct/CIF-dictionaries/cif_core.dic'
dictionary named 'cif_core.dic' version 2.4.1 from 2010-06-29.

Automatic conversion script
Id: cif_fix_enum 1527 2010-12-29 10:47:43Z saulius 
;
_cod_database_code 4308958

loop_
_symmetry_equiv_pos_as_xyz
'x, y, z'
'-x, -y, -z'

loop_
_atom_site_label
_atom_site_type_symbol
_atom_site_fract_x
_atom_site_fract_y
_atom_site_fract_z
_atom_site_U_iso_or_equiv
_atom_site_adp_type
_atom_site_occupancy
_atom_site_symmetry_multiplicity
_atom_site_calc_flag
_atom_site_refinement_flags
_atom_site_disorder_assembly
_atom_site_disorder_group
Co1 Co 0.0000 0.0000 0.0000 0.01826(15) Uani 1 2 d S . .
Co2 Co 0.0000 -0.5000 -0.5000 0.01824(15) Uani 1 2 d S . .
O1 O 0.3066(2) -0.1142(2) -0.02533(16) 0.0253(4) Uani 1 1 d . . .
O2 O 0.6996(2) -0.3669(2) -0.46875(16) 0.0266(4) Uani 1 1 d . . .
N1 N 0.4072(3) -0.1772(2) -0.13358(19) 0.0203(4) Uani 1 1 d . . .
N2 N 0.6094(3) -0.3092(2) -0.35703(19) 0.0212(4) Uani 1 1 d . . .
N3 N 0.0138(3) -0.0004(3) -0.1997(2) 0.0267(5) Uani 1 1 d . . .
N4 N 0.1627(3) -0.1082(3) -0.4094(2) 0.0300(5) Uani 1 1 d . . .
N5 N 0.0761(3) -0.3129(3) -0.4689(2) 0.0294(5) Uani 1 1 d . . .
C1 C 0.4064(3) -0.3250(3) -0.1380(3) 0.0230(6) Uani 1 1 d . . .
C2 C 0.5051(3) -0.3945(3) -0.2484(2) 0.0233(5) Uani 1 1 d . . .
C3 C 0.4993(5) -0.5527(4) -0.2605(4) 0.0369(7) Uani 1 1 d . . .
C4 C 0.6126(3) -0.1640(3) -0.3514(3) 0.0232(6) Uani 1 1 d . . .
C5 C 0.5139(3) -0.0939(3) -0.2408(2) 0.0215(5) Uani 1 1 d . . .
C6 C 0.5164(5) 0.0664(4) -0.2336(3) 0.0340(7) Uani 1 1 d . . .
C7 C 0.0769(3) -0.0553(3) -0.2959(2) 0.0210(5) Uani 1 1 d . . .
C8 C 0.1099(3) -0.2175(3) -0.4363(2) 0.0231(6) Uani 1 1 d . . .
H4A H 0.684(4) -0.112(3) -0.420(3) 0.027(7) Uiso 1 1 d . . .
H1A H 0.342(4) -0.381(4) -0.064(3) 0.046(9) Uiso 1 1 d . . .
H3B H 0.630(5) -0.617(4) -0.280(3) 0.068(11) Uiso 1 1 d . . .
H3A H 0.444(5) -0.536(4) -0.338(4) 0.063(11) Uiso 1 1 d . . .
H3C H 0.434(6) -0.594(5) -0.178(4) 0.088(14) Uiso 1 1 d . . .
H6C H 0.384(5) 0.145(4) -0.225(3) 0.065(10) Uiso 1 1 d . . .
H6A H 0.600(5) 0.103(4) -0.303(4) 0.071(12) Uiso 1 1 d . . .
H6B H 0.552(4) 0.063(4) -0.153(4) 0.061(11) Uiso 1 1 d . . .
N6 N 0.0176(3) -0.3989(3) 0.2910(2) 0.0295(5) Uani 1 1 d . . .
N7 N -0.0398(3) -0.2405(2) 0.0623(2) 0.0239(5) Uani 1 1 d . . .
N8 N -0.1805(4) -0.3371(3) -0.0735(3) 0.0437(6) Uani 1 1 d . . .
C9 C -0.0113(3) -0.3304(3) 0.1839(3) 0.0221(5) Uani 1 1 d . . .
C10 C -0.1150(3) -0.2967(3) -0.0074(3) 0.0253(6) Uani 1 1 d . . .

loop_
_atom_site_aniso_label
_atom_site_aniso_U_11
_atom_site_aniso_U_22
_atom_site_aniso_U_33
_atom_site_aniso_U_23
_atom_site_aniso_U_13
_atom_site_aniso_U_12
Co1 0.0228(3) 0.0184(3) 0.0140(3) -0.00677(19) -0.00126(18) -0.00615(19)
Co2 0.0247(3) 0.0159(3) 0.0145(3) -0.00644(19) -0.00212(18) -0.00561(19)
O1 0.0225(9) 0.0329(10) 0.0215(9) -0.0167(8) 0.0000(7) -0.0046(7)
O2 0.0258(9) 0.0320(10) 0.0212(9) -0.0165(8) 0.0002(7) -0.0031(8)
N1 0.0172(10) 0.0237(12) 0.0189(11) -0.0094(9) -0.0007(8) -0.0035(8)
N2 0.0195(10) 0.0211(12) 0.0211(11) -0.0092(9) -0.0015(8) -0.0023(8)
N3 0.0316(12) 0.0286(13) 0.0229(12) -0.0089(10) -0.0047(9) -0.0107(9)
N4 0.0397(13) 0.0371(14) 0.0218(12) -0.0158(10) 0.0033(9) -0.0218(11)
N5 0.0377(13) 0.0265(13) 0.0280(13) -0.0130(10) -0.0035(10) -0.0114(10)
C1 0.0221(13) 0.0214(14) 0.0233(14) -0.0045(11) -0.0014(10) -0.0069(11)
C2 0.0189(12) 0.0217(14) 0.0275(14) -0.0070(11) -0.0011(10) -0.0057(10)
C3 0.0389(19) 0.0280(17) 0.044(2) -0.0146(15) 0.0032(15) -0.0140(14)
C4 0.0196(13) 0.0229(14) 0.0243(14) -0.0065(11) 0.0011(10) -0.0069(11)
C5 0.0186(12) 0.0203(13) 0.0253(14) -0.0077(11) -0.0038(10) -0.0041(10)
C6 0.0336(17) 0.0291(17) 0.0406(19) -0.0169(14) 0.0047(14) -0.0135(14)
C7 0.0229(12) 0.0219(13) 0.0217(13) -0.0045(11) -0.0059(10) -0.0099(10)
C8 0.0234(13) 0.0222(14) 0.0205(13) -0.0073(11) -0.0012(10) -0.0038(11)
N6 0.0415(13) 0.0278(13) 0.0212(12) -0.0051(10) -0.0069(10) -0.0127(10)
N7 0.0311(11) 0.0229(12) 0.0194(11) -0.0045(9) -0.0051(8) -0.0103(9)
N8 0.0540(16) 0.0409(16) 0.0463(16) -0.0087(13) -0.0262(12) -0.0139(12)
C9 0.0224(13) 0.0226(13) 0.0234(14) -0.0106(11) -0.0008(10) -0.0077(10)
C10 0.0250(13) 0.0207(14) 0.0280(15) -0.0052(11) -0.0058(11) -0.0043(11)

loop_
_atom_type_symbol
_atom_type_description
_atom_type_scat_dispersion_real
_atom_type_scat_dispersion_imag
_atom_type_scat_source
C C 0.0033 0.0016 'International Tables Vol C Tables 4.2.6.8 and 6.1.1.4'
H H 0.0000 0.0000 'International Tables Vol C Tables 4.2.6.8 and 6.1.1.4'
N N 0.0061 0.0033 'International Tables Vol C Tables 4.2.6.8 and 6.1.1.4'
O O 0.0106 0.0060 'International Tables Vol C Tables 4.2.6.8 and 6.1.1.4'
Co Co 0.3494 0.9721 'International Tables Vol C Tables 4.2.6.8 and 6.1.1.4'

loop_
_geom_angle_atom_site_label_1
_geom_angle_atom_site_label_2
_geom_angle_atom_site_label_3
_geom_angle
_geom_angle_site_symmetry_1
_geom_angle_site_symmetry_3
_geom_angle_publ_flag
N3 Co1 N3 180.0 2 . ?
N3 Co1 O1 89.38(7) 2 . ?
N3 Co1 O1 90.62(7) . . ?
N3 Co1 O1 90.62(7) 2 2 ?
N3 Co1 O1 89.38(7) . 2 ?
O1 Co1 O1 180.00(4) . 2 ?
N3 Co1 N7 91.27(8) 2 . ?
N3 Co1 N7 88.73(8) . . ?
O1 Co1 N7 88.35(7) . . ?
O1 Co1 N7 91.65(7) 2 . ?
N3 Co1 N7 88.73(8) 2 2 ?
N3 Co1 N7 91.27(8) . 2 ?
O1 Co1 N7 91.65(7) . 2 ?
O1 Co1 N7 88.35(7) 2 2 ?
N7 Co1 N7 180.0 . 2 ?
N6 Co2 N6 180.000(1) 2_545 1_554 ?
N6 Co2 N5 87.32(8) 2_545 . ?
N6 Co2 N5 92.68(8) 1_554 . ?
N6 Co2 N5 92.68(8) 2_545 2_544 ?
N6 Co2 N5 87.32(8) 1_554 2_544 ?
N5 Co2 N5 180.000(1) . 2_544 ?
N6 Co2 O2 87.53(7) 2_545 2_644 ?
N6 Co2 O2 92.47(7) 1_554 2_644 ?
N5 Co2 O2 88.03(7) . 2_644 ?
N5 Co2 O2 91.97(7) 2_544 2_644 ?
N6 Co2 O2 92.47(7) 2_545 1_455 ?
N6 Co2 O2 87.53(7) 1_554 1_455 ?
N5 Co2 O2 91.97(7) . 1_455 ?
N5 Co2 O2 88.03(7) 2_544 1_455 ?
O2 Co2 O2 180.000(1) 2_644 1_455 ?
N1 O1 Co1 120.49(13) . . ?
N2 O2 Co2 120.94(13) . 1_655 ?
O1 N1 C1 120.23(19) . . ?
O1 N1 C5 119.98(19) . . ?
C1 N1 C5 119.8(2) . . ?
O2 N2 C4 120.16(19) . . ?
O2 N2 C2 120.03(19) . . ?
C4 N2 C2 119.8(2) . . ?
C7 N3 Co1 153.2(2) . . ?
C7 N4 C8 120.3(2) . . ?
C8 N5 Co2 172.1(2) . . ?
N1 C1 C2 122.6(2) . . ?
C1 C2 N2 117.5(2) . . ?
C1 C2 C3 124.3(2) . . ?
N2 C2 C3 118.2(2) . . ?
N2 C4 C5 123.0(2) . . ?
N1 C5 C4 117.4(2) . . ?
N1 C5 C6 119.2(2) . . ?
C4 C5 C6 123.4(2) . . ?
N3 C7 N4 173.5(2) . . ?
N5 C8 N4 174.4(3) . . ?
C9 N6 Co2 166.7(2) . 1_556 ?
C9 N7 C10 116.6(2) . . ?
C9 N7 Co1 118.93(15) . . ?
C10 N7 Co1 123.93(16) . . ?
N6 C9 N7 174.5(3) . . ?
N8 C10 N7 176.0(3) . . ?

loop_
_geom_bond_atom_site_label_1
_geom_bond_atom_site_label_2
_geom_bond_distance
_geom_bond_site_symmetry_2
_geom_bond_publ_flag
Co1 N3 2.065(2) 2 ?
Co1 N3 2.065(2) . ?
Co1 O1 2.1219(15) . ?
Co1 O1 2.1219(15) 2 ?
Co1 N7 2.1776(19) . ?
Co1 N7 2.1776(19) 2 ?
Co2 N6 2.089(2) 2_545 ?
Co2 N6 2.089(2) 1_554 ?
Co2 N5 2.105(2) . ?
Co2 N5 2.105(2) 2_544 ?
Co2 O2 2.1124(15) 2_644 ?
Co2 O2 2.1124(15) 1_455 ?
O1 N1 1.320(2) . ?
O2 N2 1.317(2) . ?
O2 Co2 2.1124(15) 1_655 ?
N1 C1 1.352(3) . ?
N1 C5 1.363(3) . ?
N2 C4 1.340(3) . ?
N2 C2 1.370(3) . ?
N3 C7 1.154(3) . ?
N4 C7 1.310(3) . ?
N4 C8 1.314(3) . ?
N5 C8 1.145(3) . ?
C1 C2 1.366(3) . ?
C2 C3 1.490(4) . ?
C4 C5 1.370(3) . ?
C5 C6 1.480(4) . ?
N6 C9 1.150(3) . ?
N6 Co2 2.089(2) 1_556 ?
N7 C9 1.322(3) . ?
N7 C10 1.336(3) . ?
N8 C10 1.157(3) . ?
